data_7235733
loop_
_publ_author_name
'Mandal, Mrinmay'
'Chakraborty, Debashis'
'Ramkumar, Venkatachalam'

_publ_section_title
;
 Zr(iv) complexes containing salan-type ligands: synthesis, structural
 characterization and role as catalysts towards the polymerization of
 \e-caprolactone, rac-lactide, ethylene, homopolymerization and
 copolymerization of epoxides with CO2
;
_journal_issue 36
_journal_name_full 'RSC Advances'
_journal_page_first 28536
_journal_paper_doi 10.1039/C4RA17201A
_journal_volume 5
_journal_year 2015
_chemical_formula_moiety 'C55 H96 N2 O8 Zr2, 0.5(C8)'
_chemical_formula_sum 'C59 H96 N2 O8 Zr2'
_chemical_formula_weight 1143.82
_space_group_IT_number 2
_space_group_name_Hall '-P 1'
_space_group_name_H-M_alt 'P -1'
_symmetry_cell_setting triclinic
_symmetry_space_group_name_Hall '-P 1'
_symmetry_space_group_name_H-M 'P -1'
_atom_sites_solution_hydrogens geom
_atom_sites_solution_primary direct
_atom_sites_solution_secondary difmap
_audit_creation_method SHELXL-97
_audit_update_record
;
2014-07-22 deposited with the CCDC.
2015-03-09 downloaded from the CCDC.
;
_cell_angle_alpha 94.360(2)
_cell_angle_beta 101.224(2)
_cell_angle_gamma 100.485(2)
_cell_formula_units_Z 2
_cell_length_a 11.1760(3)
_cell_length_b 11.3344(3)
_cell_length_c 26.2444(8)
_cell_measurement_temperature 298(2)
_cell_volume 3184.95(16)
_computing_cell_refinement APEXII,Bruker,2004
_computing_data_collection APEXII,Bruker,2004
_computing_data_reduction SAINT,Bruker,2004
_computing_molecular_graphics 'ORTEP-3 (Farrugia, 1997)'
_computing_publication_material 'SHELXL-97 (Sheldrick, 2008)'
_computing_structure_refinement 'SHELXL-97 (Sheldrick, 2008)'
_computing_structure_solution 'SHELXS-97 (Sheldrick, 2008)'
_diffrn_ambient_temperature 298(2)
_diffrn_measured_fraction_theta_full 0.993
_diffrn_measured_fraction_theta_max 0.993
_diffrn_measurement_device_type 'Bruker APEXII CCD area detector'
_diffrn_measurement_method 'phi and omega scans'
_diffrn_radiation_monochromator graphite
_diffrn_radiation_source 'fine-focus sealed tube'
_diffrn_radiation_type MoK\a
_diffrn_radiation_wavelength 0.71073
_diffrn_reflns_av_R_equivalents 0.0286
_diffrn_reflns_av_sigmaI/netI 0.0347
_diffrn_reflns_limit_h_max 13
_diffrn_reflns_limit_h_min -12
_diffrn_reflns_limit_k_max 13
_diffrn_reflns_limit_k_min -12
_diffrn_reflns_limit_l_max 31
_diffrn_reflns_limit_l_min -31
_diffrn_reflns_number 38478
_diffrn_reflns_theta_full 25.00
_diffrn_reflns_theta_max 25.00
_diffrn_reflns_theta_min 0.80
_exptl_absorpt_coefficient_mu 0.375
_exptl_absorpt_correction_T_max 0.9424
_exptl_absorpt_correction_T_min 0.8798
_exptl_absorpt_correction_type multi-scan
_exptl_absorpt_process_details 'SADABS (Bruker,2004)'
_exptl_crystal_colour white
_exptl_crystal_density_diffrn 1.193
_exptl_crystal_density_method 'not measured'
_exptl_crystal_description block
_exptl_crystal_F_000 1216
_exptl_crystal_size_max 0.35
_exptl_crystal_size_mid 0.20
_exptl_crystal_size_min 0.16
_refine_diff_density_max 0.695
_refine_diff_density_min -0.446
_refine_diff_density_rms 0.065
_refine_ls_extinction_method none
_refine_ls_goodness_of_fit_ref 1.195
_refine_ls_hydrogen_treatment constr
_refine_ls_matrix_type full
_refine_ls_number_parameters 664
_refine_ls_number_reflns 11145
_refine_ls_number_restraints 3
_refine_ls_restrained_S_all 1.195
_refine_ls_R_factor_all 0.0684
_refine_ls_R_factor_gt 0.0472
_refine_ls_shift/su_max 0.020
_refine_ls_shift/su_mean 0.001
_refine_ls_structure_factor_coef Fsqd
_refine_ls_weighting_details 'calc w=1/[\s^2^(Fo^2^)+(0.1000P)^2^+0.0200P] where P=(Fo^2^+2Fc^2^)/3'
_refine_ls_weighting_scheme calc
_refine_ls_wR_factor_gt 0.1464
_refine_ls_wR_factor_ref 0.1672
_reflns_number_gt 8465
_reflns_number_total 11145
_reflns_threshold_expression >2sigma(I)
_cod_data_source_file c4ra17201a2.cif
_cod_data_source_block Zr3
_cod_original_cell_volume 3184.95(15)
_cod_database_code 7235733

loop_
_symmetry_equiv_pos_as_xyz
'x, y, z'
'-x, -y, -z'

loop_
_atom_site_label
_atom_site_type_symbol
_atom_site_fract_x
_atom_site_fract_y
_atom_site_fract_z
_atom_site_U_iso_or_equiv
_atom_site_adp_type
_atom_site_occupancy
_atom_site_symmetry_multiplicity
_atom_site_calc_flag
_atom_site_refinement_flags
Zr1 Zr 0.85486(3) 0.89600(3) 0.299888(14) 0.03902(14) Uani 1 1 d .
Zr2 Zr 0.81082(3) 0.82119(3) 0.162865(13) 0.03967(14) Uani 1 1 d .
O5 O 0.9455(2) 0.9058(2) 0.23326(10) 0.0418(6) Uani 1 1 d .
O4 O 0.7130(2) 0.8348(2) 0.22766(9) 0.0383(5) Uani 1 1 d .
O1 O 0.6647(2) 0.7065(2) 0.11625(10) 0.0472(6) Uani 1 1 d .
N1 N 0.8637(3) 0.6703(3) 0.29049(11) 0.0379(7) Uani 1 1 d .
O7 O 0.7429(2) 0.8303(2) 0.34768(10) 0.0436(6) Uani 1 1 d .
O3 O 0.7774(3) 0.9654(2) 0.13436(11) 0.0578(7) Uani 1 1 d .
O2 O 0.9385(3) 0.7873(2) 0.12680(11) 0.0554(7) Uani 1 1 d .
O8 O 1.0125(2) 0.9115(3) 0.34902(11) 0.0558(7) Uani 1 1 d .
N2 N 0.8284(3) 0.6161(2) 0.20109(11) 0.0375(7) Uani 1 1 d .
C29 C 0.5831(3) 0.6017(3) 0.11387(13) 0.0397(8) Uani 1 1 d .
C23 C 0.7659(3) 0.5185(3) 0.15758(16) 0.0463(9) Uani 1 1 d .
H23A H 0.7799 0.4418 0.1690 0.056 Uiso 1 1 calc R
H23B H 0.8054 0.5317 0.1281 0.056 Uiso 1 1 calc R
C24 C 0.6282(3) 0.5090(3) 0.13902(14) 0.0401(8) Uani 1 1 d .
C25 C 0.5473(4) 0.4047(3) 0.14357(15) 0.0457(9) Uani 1 1 d .
H25 H 0.5784 0.3453 0.1614 0.055 Uiso 1 1 calc R
C28 C 0.4590(4) 0.5820(3) 0.08655(14) 0.0456(9) Uani 1 1 d .
C26 C 0.4217(4) 0.3864(4) 0.12237(15) 0.0504(10) Uani 1 1 d .
C27 C 0.3811(4) 0.4759(4) 0.09323(15) 0.0512(10) Uani 1 1 d .
H27 H 0.2971 0.4637 0.0774 0.061 Uiso 1 1 calc R
C2 C 0.5764(4) 0.7311(4) 0.38519(14) 0.0458(9) Uani 1 1 d .
C22 C 0.7696(3) 0.5998(3) 0.24627(13) 0.0362(8) Uani 1 1 d .
H22A H 0.7512 0.5152 0.2516 0.043 Uiso 1 1 calc R
H22B H 0.6931 0.6305 0.2415 0.043 Uiso 1 1 calc R
C1 C 0.6789(3) 0.7299(3) 0.36099(13) 0.0388(8) Uani 1 1 d .
C6 C 0.7202(4) 0.6219(3) 0.35261(14) 0.0423(8) Uani 1 1 d .
C15 C 0.8459(4) 0.6244(3) 0.34017(15) 0.0451(9) Uani 1 1 d .
H15A H 0.9080 0.6738 0.3684 0.054 Uiso 1 1 calc R
H15B H 0.8616 0.5429 0.3394 0.054 Uiso 1 1 calc R
C5 C 0.6489(4) 0.5138(3) 0.36078(15) 0.0528(10) Uani 1 1 d .
H5 H 0.6750 0.4421 0.3538 0.063 Uiso 1 1 calc R
C4 C 0.5409(4) 0.5100(4) 0.37890(16) 0.0548(11) Uani 1 1 d .
C3 C 0.5097(4) 0.6192(4) 0.39176(16) 0.0526(10) Uani 1 1 d .
H3 H 0.4392 0.6177 0.4058 0.063 Uiso 1 1 calc R
C16 C 0.9859(4) 0.6541(5) 0.27681(18) 0.0708(14) Uani 1 1 d .
C20 C 1.0511(5) 0.5804(5) 0.1976(2) 0.0785(15) Uani 1 1 d .
H20A H 1.0703 0.6506 0.1795 0.094 Uiso 1 1 calc R
H20B H 1.0204 0.5107 0.1714 0.094 Uiso 1 1 calc R
C21 C 0.9550(4) 0.5959(5) 0.22464(17) 0.0663(13) Uani 1 1 d .
C17 C 1.0921(4) 0.6318(5) 0.31290(19) 0.0734(14) Uani 1 1 d .
H17A H 1.0669 0.5603 0.3294 0.088 Uiso 1 1 calc R
H17B H 1.1219 0.6995 0.3401 0.088 Uiso 1 1 calc R
C34 C 0.4106(4) 0.6694(4) 0.04930(16) 0.0565(11) Uani 1 1 d .
C7 C 0.5443(4) 0.8490(4) 0.40561(16) 0.0539(10) Uani 1 1 d .
C10 C 0.4375(5) 0.8262(5) 0.4351(2) 0.0845(16) Uani 1 1 d .
H10A H 0.4203 0.9021 0.4474 0.127 Uiso 1 1 calc R
H10B H 0.4614 0.7834 0.4644 0.127 Uiso 1 1 calc R
H10C H 0.3643 0.7789 0.4121 0.127 Uiso 1 1 calc R
O6 O 0.8297(3) 1.0579(2) 0.30936(12) 0.0603(8) Uani 1 1 d .
C49 C 0.4988(4) 0.7452(4) 0.2309(2) 0.0631(12) Uani 1 1 d .
H49A H 0.5006 0.6703 0.2116 0.095 Uiso 1 1 calc R
H49B H 0.4161 0.7609 0.2232 0.095 Uiso 1 1 calc R
H49C H 0.5233 0.7399 0.2676 0.095 Uiso 1 1 calc R
C53 C 1.1034(5) 0.9364(5) 0.39591(19) 0.0755(14) Uani 1 1 d .
H53 H 1.1469 0.8687 0.3981 0.091 Uiso 1 1 calc R
C19 C 1.1664(4) 0.5637(5) 0.2319(2) 0.0799(15) Uani 1 1 d .
H19A H 1.1637 0.4775 0.2310 0.096 Uiso 1 1 calc R
H19B H 1.2354 0.5974 0.2165 0.096 Uiso 1 1 calc R
C44 C 1.0548(4) 0.9924(4) 0.2288(2) 0.0742(15) Uani 1 1 d .
H44 H 1.0422 0.9907 0.1907 0.089 Uiso 1 1 calc R
C8 C 0.5067(5) 0.9235(4) 0.3624(2) 0.0767(14) Uani 1 1 d .
H8A H 0.5749 0.9456 0.3454 0.115 Uiso 1 1 calc R
H8B H 0.4851 0.9952 0.3767 0.115 Uiso 1 1 calc R
H8C H 0.4363 0.8772 0.3374 0.115 Uiso 1 1 calc R
C18 C 1.1953(4) 0.6144(6) 0.2866(2) 0.0870(17) Uani 1 1 d .
H18A H 1.2504 0.6925 0.2895 0.104 Uiso 1 1 calc R
H18B H 1.2423 0.5629 0.3065 0.104 Uiso 1 1 calc R
C47 C 0.5838(4) 0.8418(5) 0.2162(3) 0.092(2) Uani 1 1 d .
H47 H 0.5645 0.8202 0.1782 0.110 Uiso 1 1 calc R
C30 C 0.3323(4) 0.2715(4) 0.1285(2) 0.0708(13) Uani 1 1 d .
C45 C 1.1692(4) 0.9475(5) 0.2403(3) 0.0847(17) Uani 1 1 d .
H45A H 1.2379 1.0095 0.2376 0.127 Uiso 1 1 calc R
H45B H 1.1639 0.8784 0.2159 0.127 Uiso 1 1 calc R
H45C H 1.1816 0.9248 0.2752 0.127 Uiso 1 1 calc R
C37 C 0.4083(6) 0.7888(5) 0.0778(2) 0.0925(18) Uani 1 1 d .
H37A H 0.3667 0.7754 0.1062 0.139 Uiso 1 1 calc R
H37B H 0.3647 0.8350 0.0541 0.139 Uiso 1 1 calc R
H37C H 0.4921 0.8323 0.0913 0.139 Uiso 1 1 calc R
C11 C 0.4600(5) 0.3885(4) 0.3847(2) 0.0788(15) Uani 1 1 d .
C36 C 0.4926(5) 0.6874(6) 0.0091(2) 0.0875(17) Uani 1 1 d .
H36A H 0.4603 0.7379 -0.0157 0.131 Uiso 1 1 calc R
H36B H 0.4929 0.6105 -0.0089 0.131 Uiso 1 1 calc R
H36C H 0.5760 0.7252 0.0265 0.131 Uiso 1 1 calc R
C48 C 0.5601(5) 0.9622(5) 0.2185(3) 0.0869(17) Uani 1 1 d .
H48A H 0.5734 0.9955 0.2543 0.130 Uiso 1 1 calc R
H48B H 0.4755 0.9601 0.2013 0.130 Uiso 1 1 calc R
H48C H 0.6155 1.0115 0.2013 0.130 Uiso 1 1 calc R
C9 C 0.6587(5) 0.9217(5) 0.4447(2) 0.0924(18) Uani 1 1 d .
H9A H 0.7243 0.9467 0.4267 0.139 Uiso 1 1 calc R
H9B H 0.6860 0.8724 0.4710 0.139 Uiso 1 1 calc R
H9C H 0.6374 0.9916 0.4608 0.139 Uiso 1 1 calc R
C46 C 1.0515(6) 1.1128(5) 0.2431(4) 0.131(3) Uani 1 1 d .
H46A H 1.0515 1.1245 0.2797 0.197 Uiso 1 1 calc R
H46B H 0.9774 1.1322 0.2232 0.197 Uiso 1 1 calc R
H46C H 1.1234 1.1644 0.2362 0.197 Uiso 1 1 calc R
C38 C 1.0079(5) 0.7713(5) 0.0885(2) 0.0790(15) Uani 1 1 d .
H38 H 1.0788 0.7395 0.1063 0.095 Uiso 1 1 calc R
C35 C 0.2792(5) 0.6160(6) 0.0181(3) 0.112(2) Uani 1 1 d .
H35A H 0.2243 0.5983 0.0417 0.169 Uiso 1 1 calc R
H35B H 0.2799 0.5430 -0.0029 0.169 Uiso 1 1 calc R
H35C H 0.2508 0.6730 -0.0042 0.169 Uiso 1 1 calc R
C50 C 0.8125(9) 1.1735(5) 0.3262(3) 0.123(3) Uani 1 1 d .
H50 H 0.7260 1.1501 0.3299 0.148 Uiso 1 1 calc R
C54 C 1.1961(6) 1.0445(6) 0.3964(3) 0.116(3) Uani 1 1 d .
H54A H 1.2216 1.0436 0.3635 0.175 Uiso 1 1 calc R
H54B H 1.2669 1.0469 0.4241 0.175 Uiso 1 1 calc R
H54C H 1.1611 1.1145 0.4019 0.175 Uiso 1 1 calc R
C55 C 1.0428(9) 0.9395(10) 0.4406(2) 0.183(5) Uani 1 1 d .
H55A H 1.0189 1.0161 0.4454 0.274 Uiso 1 1 calc R
H55B H 1.0997 0.9286 0.4715 0.274 Uiso 1 1 calc R
H55C H 0.9702 0.8760 0.4341 0.274 Uiso 1 1 calc R
C41 C 0.7566(10) 1.0552(5) 0.1029(2) 0.148(4) Uani 1 1 d .
H41 H 0.6706 1.0496 0.1071 0.178 Uiso 1 1 calc R
C33 C 0.2007(6) 0.2843(7) 0.1179(4) 0.174(5) Uani 1 1 d .
H33A H 0.1718 0.2857 0.0811 0.261 Uiso 1 1 calc R
H33B H 0.1939 0.3583 0.1365 0.261 Uiso 1 1 calc R
H33C H 0.1509 0.2174 0.1293 0.261 Uiso 1 1 calc R
C43 C 0.7934(13) 1.1722(6) 0.1258(4) 0.211(6) Uani 1 1 d .
H43A H 0.7978 1.1742 0.1628 0.317 Uiso 1 1 calc R
H43B H 0.7342 1.2186 0.1111 0.317 Uiso 1 1 calc R
H43C H 0.8738 1.2058 0.1196 0.317 Uiso 1 1 calc R
C42 C 0.7217(11) 1.0199(7) 0.0499(3) 0.183(5) Uani 1 1 d .
H42A H 0.6332 1.0115 0.0389 0.274 Uiso 1 1 calc R
H42B H 0.7446 0.9440 0.0422 0.274 Uiso 1 1 calc R
H42C H 0.7630 1.0797 0.0317 0.274 Uiso 1 1 calc R
C31 C 0.3601(8) 0.2442(10) 0.1849(4) 0.219(7) Uani 1 1 d .
H31A H 0.2913 0.1870 0.1911 0.329 Uiso 1 1 calc R
H31B H 0.3725 0.3173 0.2079 0.329 Uiso 1 1 calc R
H31C H 0.4340 0.2109 0.1912 0.329 Uiso 1 1 calc R
C51 C 0.7916(12) 1.2471(6) 0.2851(3) 0.186(5) Uani 1 1 d .
H51A H 0.8013 1.3294 0.2997 0.278 Uiso 1 1 calc R
H51B H 0.7088 1.2195 0.2645 0.278 Uiso 1 1 calc R
H51C H 0.8508 1.2420 0.2634 0.278 Uiso 1 1 calc R
C52 C 0.8626(13) 1.2132(9) 0.3753(4) 0.258(8) Uani 1 1 d .
H52A H 0.9469 1.2548 0.3782 0.387 Uiso 1 1 calc R
H52B H 0.8617 1.1463 0.3957 0.387 Uiso 1 1 calc R
H52C H 0.8158 1.2678 0.3881 0.387 Uiso 1 1 calc R
C32 C 0.3503(12) 0.1702(7) 0.0945(5) 0.268(9) Uani 1 1 d .
H32A H 0.3217 0.1812 0.0586 0.401 Uiso 1 1 calc R
H32B H 0.3038 0.0961 0.1021 0.401 Uiso 1 1 calc R
H32C H 0.4371 0.1671 0.1007 0.401 Uiso 1 1 calc R
C39 C 0.9421(7) 0.6776(8) 0.0468(3) 0.148(4) Uani 1 1 d .
H39A H 0.9171 0.6042 0.0613 0.223 Uiso 1 1 calc R
H39B H 0.9959 0.6646 0.0234 0.223 Uiso 1 1 calc R
H39C H 0.8697 0.7020 0.0279 0.223 Uiso 1 1 calc R
C40 C 1.0624(10) 0.8845(7) 0.0735(4) 0.186(5) Uani 1 1 d .
H40A H 0.9978 0.9258 0.0596 0.279 Uiso 1 1 calc R
H40B H 1.1091 0.8701 0.0474 0.279 Uiso 1 1 calc R
H40C H 1.1169 0.9332 0.1035 0.279 Uiso 1 1 calc R
C12 C 0.3460(12) 0.4018(9) 0.4000(8) 0.338(12) Uani 1 1 d .
H12A H 0.2935 0.4309 0.3723 0.507 Uiso 1 1 calc R
H12B H 0.3644 0.4583 0.4310 0.507 Uiso 1 1 calc R
H12C H 0.3038 0.3250 0.4070 0.507 Uiso 1 1 calc R
C13 C 0.5240(12) 0.3305(10) 0.4248(5) 0.275(9) Uani 1 1 d .
H13A H 0.4809 0.2484 0.4230 0.413 Uiso 1 1 calc R
H13B H 0.5268 0.3724 0.4584 0.413 Uiso 1 1 calc R
H13C H 0.6073 0.3318 0.4202 0.413 Uiso 1 1 calc R
C14 C 0.4303(15) 0.3112(10) 0.3384(4) 0.309(11) Uani 1 1 d .
H14A H 0.4676 0.3502 0.3125 0.464 Uiso 1 1 calc R
H14B H 0.3415 0.2913 0.3263 0.464 Uiso 1 1 calc R
H14C H 0.4613 0.2388 0.3445 0.464 Uiso 1 1 calc R
C58 C 1.009(3) 0.408(5) 0.5045(12) 0.42(4) Uani 1 1 d D
C57 C 0.898(3) 0.415(5) 0.5185(15) 0.47(4) Uani 1 1 d D
C56 C 0.905(6) 0.519(4) 0.4939(16) 0.61(7) Uani 1 1 d D
C59 C 1.134(3) 0.382(4) 0.5029(13) 0.357(18) Uani 1 1 d D

loop_
_atom_site_aniso_label
_atom_site_aniso_U_11
_atom_site_aniso_U_22
_atom_site_aniso_U_33
_atom_site_aniso_U_23
_atom_site_aniso_U_13
_atom_site_aniso_U_12
Zr1 0.0374(2) 0.0292(2) 0.0490(2) 0.00171(15) 0.01201(17) 0.00090(15)
Zr2 0.0395(2) 0.0322(2) 0.0460(2) 0.00799(15) 0.01101(17) 0.00024(15)
O5 0.0351(14) 0.0340(13) 0.0529(15) 0.0047(11) 0.0132(12) -0.0060(10)
O4 0.0305(13) 0.0366(13) 0.0494(14) 0.0105(10) 0.0106(11) 0.0062(10)
O1 0.0437(15) 0.0417(14) 0.0509(15) 0.0090(11) 0.0049(12) -0.0009(11)
N1 0.0295(16) 0.0404(16) 0.0448(17) 0.0065(13) 0.0096(13) 0.0072(12)
O7 0.0438(15) 0.0375(13) 0.0506(15) 0.0058(11) 0.0149(12) 0.0056(11)
O3 0.0686(19) 0.0419(15) 0.0615(17) 0.0209(13) 0.0109(15) 0.0043(13)
O2 0.0484(17) 0.0592(17) 0.0580(17) 0.0037(13) 0.0221(14) -0.0009(13)
O8 0.0453(16) 0.0588(17) 0.0548(17) -0.0017(13) 0.0041(13) -0.0007(13)
N2 0.0282(15) 0.0366(15) 0.0471(17) 0.0033(13) 0.0094(13) 0.0038(12)
C29 0.040(2) 0.0383(19) 0.0391(19) 0.0032(15) 0.0120(17) 0.0006(16)
C23 0.042(2) 0.0344(19) 0.059(2) -0.0051(16) 0.0074(19) 0.0050(16)
C24 0.039(2) 0.0379(19) 0.0404(19) -0.0012(15) 0.0072(16) 0.0048(15)
C25 0.045(2) 0.0387(19) 0.048(2) 0.0060(16) 0.0067(18) -0.0002(16)
C28 0.043(2) 0.048(2) 0.044(2) 0.0093(17) 0.0062(18) 0.0047(17)
C26 0.047(2) 0.050(2) 0.051(2) 0.0072(18) 0.0139(19) -0.0023(18)
C27 0.038(2) 0.056(2) 0.053(2) 0.0056(19) 0.0043(18) -0.0004(18)
C2 0.044(2) 0.054(2) 0.038(2) 0.0079(17) 0.0080(17) 0.0067(18)
C22 0.0296(19) 0.0286(16) 0.050(2) 0.0067(14) 0.0097(16) 0.0029(14)
C1 0.037(2) 0.0410(19) 0.0378(19) 0.0086(15) 0.0074(16) 0.0063(16)
C6 0.045(2) 0.042(2) 0.041(2) 0.0126(15) 0.0094(17) 0.0088(16)
C15 0.046(2) 0.043(2) 0.050(2) 0.0122(17) 0.0091(18) 0.0162(17)
C5 0.070(3) 0.039(2) 0.052(2) 0.0130(17) 0.019(2) 0.0097(19)
C4 0.068(3) 0.046(2) 0.054(2) 0.0185(18) 0.026(2) 0.004(2)
C3 0.048(2) 0.059(3) 0.053(2) 0.0161(19) 0.0181(19) 0.0050(19)
C16 0.040(2) 0.124(4) 0.057(3) 0.008(3) 0.010(2) 0.041(3)
C20 0.067(3) 0.108(4) 0.074(3) 0.007(3) 0.020(3) 0.048(3)
C21 0.030(2) 0.107(4) 0.059(3) -0.014(2) 0.007(2) 0.018(2)
C17 0.045(3) 0.106(4) 0.066(3) -0.007(3) -0.002(2) 0.027(3)
C34 0.056(3) 0.056(2) 0.053(2) 0.0121(19) -0.003(2) 0.011(2)
C7 0.056(3) 0.058(2) 0.054(2) 0.0052(19) 0.021(2) 0.016(2)
C10 0.098(4) 0.083(4) 0.093(4) 0.016(3) 0.054(3) 0.031(3)
O6 0.077(2) 0.0304(13) 0.080(2) 0.0035(13) 0.0340(17) 0.0089(13)
C49 0.031(2) 0.073(3) 0.085(3) 0.009(2) 0.018(2) 0.004(2)
C53 0.065(3) 0.075(3) 0.066(3) 0.003(2) -0.012(3) -0.010(2)
C19 0.036(3) 0.090(4) 0.114(4) -0.011(3) 0.019(3) 0.020(2)
C44 0.045(3) 0.048(3) 0.123(4) 0.009(3) 0.025(3) -0.015(2)
C8 0.095(4) 0.069(3) 0.085(3) 0.018(3) 0.042(3) 0.038(3)
C18 0.043(3) 0.132(5) 0.090(4) 0.012(4) 0.005(3) 0.038(3)
C47 0.041(3) 0.087(4) 0.166(6) 0.064(4) 0.033(3) 0.028(3)
C30 0.060(3) 0.059(3) 0.087(3) 0.017(3) 0.025(3) -0.016(2)
C45 0.045(3) 0.069(3) 0.141(5) 0.020(3) 0.033(3) -0.006(2)
C37 0.120(5) 0.088(4) 0.072(3) 0.017(3) -0.005(3) 0.050(4)
C11 0.091(4) 0.055(3) 0.096(4) 0.022(3) 0.047(3) -0.004(3)
C36 0.094(4) 0.104(4) 0.067(3) 0.040(3) 0.013(3) 0.018(3)
C48 0.060(3) 0.078(3) 0.140(5) 0.037(3) 0.032(3) 0.036(3)
C9 0.076(4) 0.101(4) 0.088(4) -0.042(3) 0.012(3) 0.015(3)
C46 0.088(4) 0.051(3) 0.263(10) 0.022(4) 0.086(5) -0.018(3)
C38 0.073(3) 0.091(4) 0.074(3) -0.004(3) 0.038(3) 0.001(3)
C35 0.074(4) 0.119(5) 0.119(5) 0.054(4) -0.032(4) -0.005(3)
C50 0.236(9) 0.044(3) 0.104(5) 0.003(3) 0.055(5) 0.049(4)
C54 0.098(5) 0.120(5) 0.092(4) 0.014(4) -0.017(4) -0.042(4)
C55 0.167(8) 0.269(12) 0.053(4) -0.002(5) 0.022(4) -0.099(8)
C41 0.306(12) 0.055(4) 0.074(4) 0.029(3) 0.010(5) 0.038(5)
C33 0.060(4) 0.141(7) 0.312(13) 0.108(8) 0.026(6) -0.022(4)
C43 0.410(17) 0.060(5) 0.141(7) 0.036(5) -0.003(9) 0.043(7)
C42 0.350(14) 0.094(5) 0.084(5) 0.042(4) -0.008(7) 0.038(7)
C31 0.118(7) 0.272(13) 0.242(12) 0.192(11) 0.011(7) -0.063(7)
C51 0.381(15) 0.057(4) 0.160(7) 0.031(4) 0.118(9) 0.076(7)
C52 0.375(18) 0.163(10) 0.194(10) -0.119(8) -0.086(11) 0.159(11)
C32 0.328(15) 0.077(5) 0.392(18) -0.084(8) 0.263(15) -0.128(8)
C39 0.129(6) 0.195(9) 0.094(5) -0.056(5) 0.053(5) -0.038(6)
C40 0.261(11) 0.112(6) 0.221(10) 0.021(6) 0.196(10) -0.022(7)
C12 0.245(13) 0.106(7) 0.77(4) 0.138(14) 0.35(2) 0.015(8)
C13 0.261(13) 0.211(11) 0.273(13) 0.207(11) -0.061(11) -0.107(10)
C14 0.46(2) 0.184(10) 0.188(10) -0.067(8) 0.159(13) -0.243(14)
C58 0.74(13) 0.32(4) 0.128(17) -0.07(2) -0.06(5) 0.15(6)
C57 0.35(5) 0.76(10) 0.24(3) 0.15(4) 0.01(3) -0.02(5)
C56 0.84(10) 0.68(11) 0.26(3) -0.24(5) -0.29(6) 0.58(10)
C59 0.38(3) 0.49(5) 0.190(18) 0.00(3) 0.03(2) 0.12(3)

loop_
_atom_type_symbol
_atom_type_description
_atom_type_scat_dispersion_real
_atom_type_scat_dispersion_imag
_atom_type_scat_source
C C 0.0033 0.0016 'International Tables Vol C Tables 4.2.6.8 and 6.1.1.4'
H H 0.0000 0.0000 'International Tables Vol C Tables 4.2.6.8 and 6.1.1.4'
N N 0.0061 0.0033 'International Tables Vol C Tables 4.2.6.8 and 6.1.1.4'
O O 0.0106 0.0060 'International Tables Vol C Tables 4.2.6.8 and 6.1.1.4'
Zr Zr -2.9673 0.5597 'International Tables Vol C Tables 4.2.6.8 and 6.1.1.4'

loop_
_geom_angle_atom_site_label_1
_geom_angle_atom_site_label_2
_geom_angle_atom_site_label_3
_geom_angle
_geom_angle_site_symmetry_1
_geom_angle_site_symmetry_3
O6 Zr1 O8 99.79(13) . .
O6 Zr1 O7 95.25(11) . .
O8 Zr1 O7 97.28(11) . .
O6 Zr1 O5 100.37(11) . .
O8 Zr1 O5 92.17(11) . .
O7 Zr1 O5 160.11(9) . .
O6 Zr1 O4 97.59(11) . .
O8 Zr1 O4 157.83(11) . .
O7 Zr1 O4 94.72(9) . .
O5 Zr1 O4 71.16(9) . .
O6 Zr1 N1 173.11(11) . .
O8 Zr1 N1 83.81(10) . .
O7 Zr1 N1 78.40(9) . .
O5 Zr1 N1 85.29(9) . .
O4 Zr1 N1 80.42(9) . .
O6 Zr1 Zr2 105.80(9) . .
O8 Zr1 Zr2 124.27(9) . .
O7 Zr1 Zr2 127.75(7) . .
O5 Zr1 Zr2 35.38(6) . .
O4 Zr1 Zr2 36.32(6) . .
N1 Zr1 Zr2 76.55(6) . .
O3 Zr2 O2 100.38(12) . .
O3 Zr2 O1 96.72(11) . .
O2 Zr2 O1 97.95(11) . .
O3 Zr2 O5 98.02(11) . .
O2 Zr2 O5 93.06(11) . .
O1 Zr2 O5 159.69(10) . .
O3 Zr2 O4 97.01(11) . .
O2 Zr2 O4 158.06(11) . .
O1 Zr2 O4 93.17(10) . .
O5 Zr2 O4 71.23(9) . .
O3 Zr2 N2 173.30(11) . .
O2 Zr2 N2 84.79(10) . .
O1 Zr2 N2 78.24(9) . .
O5 Zr2 N2 85.87(9) . .
O4 Zr2 N2 79.01(8) . .
O3 Zr2 Zr1 103.99(9) . .
O2 Zr2 Zr1 125.14(8) . .
O1 Zr2 Zr1 126.40(7) . .
O5 Zr2 Zr1 35.62(6) . .
O4 Zr2 Zr1 36.16(6) . .
N2 Zr2 Zr1 76.03(6) . .
C44 O5 Zr2 119.4(3) . .
C44 O5 Zr1 127.2(3) . .
Zr2 O5 Zr1 109.00(10) . .
C47 O4 Zr1 129.8(3) . .
C47 O4 Zr2 119.2(3) . .
Zr1 O4 Zr2 107.52(9) . .
C29 O1 Zr2 143.6(2) . .
C22 N1 C15 110.5(3) . .
C22 N1 C16 103.2(3) . .
C15 N1 C16 113.1(3) . .
C22 N1 Zr1 113.06(19) . .
C15 N1 Zr1 107.1(2) . .
C16 N1 Zr1 110.0(3) . .
C1 O7 Zr1 144.7(2) . .
C41 O3 Zr2 166.3(4) . .
C38 O2 Zr2 163.6(3) . .
C53 O8 Zr1 160.9(3) . .
C22 N2 C23 109.9(3) . .
C22 N2 C21 99.2(3) . .
C23 N2 C21 109.7(3) . .
C22 N2 Zr2 113.28(19) . .
C23 N2 Zr2 106.2(2) . .
C21 N2 Zr2 118.4(3) . .
O1 C29 C24 117.1(3) . .
O1 C29 C28 123.0(3) . .
C24 C29 C28 119.9(3) . .
N2 C23 C24 115.6(3) . .
N2 C23 H23A 108.4 . .
C24 C23 H23A 108.4 . .
N2 C23 H23B 108.4 . .
C24 C23 H23B 108.4 . .
H23A C23 H23B 107.5 . .
C25 C24 C29 120.3(3) . .
C25 C24 C23 119.4(3) . .
C29 C24 C23 120.1(3) . .
C26 C25 C24 121.7(4) . .
C26 C25 H25 119.1 . .
C24 C25 H25 119.1 . .
C27 C28 C29 116.6(3) . .
C27 C28 C34 121.0(3) . .
C29 C28 C34 122.4(3) . .
C25 C26 C27 116.6(3) . .
C25 C26 C30 121.4(4) . .
C27 C26 C30 121.9(4) . .
C28 C27 C26 124.0(4) . .
C28 C27 H27 118.0 . .
C26 C27 H27 118.0 . .
C3 C2 C1 116.4(4) . .
C3 C2 C7 121.5(4) . .
C1 C2 C7 122.0(3) . .
N2 C22 N1 103.8(2) . .
N2 C22 H22A 111.0 . .
N1 C22 H22A 111.0 . .
N2 C22 H22B 111.0 . .
N1 C22 H22B 111.0 . .
H22A C22 H22B 109.0 . .
O7 C1 C6 117.8(3) . .
O7 C1 C2 122.2(3) . .
C6 C1 C2 119.9(3) . .
C5 C6 C1 119.4(4) . .
C5 C6 C15 120.2(3) . .
C1 C6 C15 120.2(3) . .
N1 C15 C6 116.0(3) . .
N1 C15 H15A 108.3 . .
C6 C15 H15A 108.3 . .
N1 C15 H15B 108.3 . .
C6 C15 H15B 108.3 . .
H15A C15 H15B 107.4 . .
C4 C5 C6 122.0(4) . .
C4 C5 H5 119.0 . .
C6 C5 H5 119.0 . .
C5 C4 C3 117.1(4) . .
C5 C4 C11 120.8(4) . .
C3 C4 C11 122.1(4) . .
C4 C3 C2 124.5(4) . .
C4 C3 H3 117.8 . .
C2 C3 H3 117.8 . .
C21 C16 C17 119.6(4) . .
C21 C16 N1 106.0(3) . .
C17 C16 N1 125.4(4) . .
C21 C20 C19 113.8(4) . .
C21 C20 H20A 108.8 . .
C19 C20 H20A 108.8 . .
C21 C20 H20B 108.8 . .
C19 C20 H20B 108.8 . .
H20A C20 H20B 107.7 . .
C16 C21 C20 120.1(4) . .
C16 C21 N2 106.4(3) . .
C20 C21 N2 126.6(4) . .
C16 C17 C18 112.1(4) . .
C16 C17 H17A 109.2 . .
C18 C17 H17A 109.2 . .
C16 C17 H17B 109.2 . .
C18 C17 H17B 109.2 . .
H17A C17 H17B 107.9 . .
C37 C34 C35 108.0(5) . .
C37 C34 C36 110.5(4) . .
C35 C34 C36 105.9(4) . .
C37 C34 C28 112.4(4) . .
C35 C34 C28 111.3(4) . .
C36 C34 C28 108.6(4) . .
C8 C7 C9 109.4(4) . .
C8 C7 C2 112.3(3) . .
C9 C7 C2 108.3(4) . .
C8 C7 C10 107.8(4) . .
C9 C7 C10 107.0(4) . .
C2 C7 C10 112.0(4) . .
C7 C10 H10A 109.5 . .
C7 C10 H10B 109.5 . .
H10A C10 H10B 109.5 . .
C7 C10 H10C 109.5 . .
H10A C10 H10C 109.5 . .
H10B C10 H10C 109.5 . .
C50 O6 Zr1 169.2(3) . .
C47 C49 H49A 109.5 . .
C47 C49 H49B 109.5 . .
H49A C49 H49B 109.5 . .
C47 C49 H49C 109.5 . .
H49A C49 H49C 109.5 . .
H49B C49 H49C 109.5 . .
O8 C53 C54 112.1(4) . .
O8 C53 C55 109.7(5) . .
C54 C53 C55 113.4(6) . .
O8 C53 H53 107.1 . .
C54 C53 H53 107.1 . .
C55 C53 H53 107.1 . .
C18 C19 C20 119.0(4) . .
C18 C19 H19A 107.6 . .
C20 C19 H19A 107.6 . .
C18 C19 H19B 107.6 . .
C20 C19 H19B 107.6 . .
H19A C19 H19B 107.0 . .
C46 C44 C45 121.6(5) . .
C46 C44 O5 114.7(4) . .
C45 C44 O5 113.6(4) . .
C46 C44 H44 100.7 . .
C45 C44 H44 100.7 . .
O5 C44 H44 100.7 . .
C7 C8 H8A 109.5 . .
C7 C8 H8B 109.5 . .
H8A C8 H8B 109.5 . .
C7 C8 H8C 109.5 . .
H8A C8 H8C 109.5 . .
H8B C8 H8C 109.5 . .
C19 C18 C17 119.5(4) . .
C19 C18 H18A 107.5 . .
C17 C18 H18A 107.5 . .
C19 C18 H18B 107.5 . .
C17 C18 H18B 107.5 . .
H18A C18 H18B 107.0 . .
O4 C47 C48 114.9(4) . .
O4 C47 C49 116.4(4) . .
C48 C47 C49 120.3(4) . .
O4 C47 H47 99.7 . .
C48 C47 H47 99.7 . .
C49 C47 H47 99.7 . .
C32 C30 C33 111.3(8) . .
C32 C30 C31 108.9(8) . .
C33 C30 C31 105.1(7) . .
C32 C30 C26 109.2(4) . .
C33 C30 C26 112.8(5) . .
C31 C30 C26 109.5(5) . .
C44 C45 H45A 109.5 . .
C44 C45 H45B 109.5 . .
H45A C45 H45B 109.5 . .
C44 C45 H45C 109.5 . .
H45A C45 H45C 109.5 . .
H45B C45 H45C 109.5 . .
C34 C37 H37A 109.5 . .
C34 C37 H37B 109.5 . .
H37A C37 H37B 109.5 . .
C34 C37 H37C 109.5 . .
H37A C37 H37C 109.5 . .
H37B C37 H37C 109.5 . .
C14 C11 C13 108.3(10) . .
C14 C11 C12 108.3(11) . .
C13 C11 C12 105.4(9) . .
C14 C11 C4 111.2(5) . .
C13 C11 C4 110.5(5) . .
C12 C11 C4 112.9(5) . .
C34 C36 H36A 109.5 . .
C34 C36 H36B 109.5 . .
H36A C36 H36B 109.5 . .
C34 C36 H36C 109.5 . .
H36A C36 H36C 109.5 . .
H36B C36 H36C 109.5 . .
C47 C48 H48A 109.5 . .
C47 C48 H48B 109.5 . .
H48A C48 H48B 109.5 . .
C47 C48 H48C 109.5 . .
H48A C48 H48C 109.5 . .
H48B C48 H48C 109.5 . .
C7 C9 H9A 109.5 . .
C7 C9 H9B 109.5 . .
H9A C9 H9B 109.5 . .
C7 C9 H9C 109.5 . .
H9A C9 H9C 109.5 . .
H9B C9 H9C 109.5 . .
C44 C46 H46A 109.5 . .
C44 C46 H46B 109.5 . .
H46A C46 H46B 109.5 . .
C44 C46 H46C 109.5 . .
H46A C46 H46C 109.5 . .
H46B C46 H46C 109.5 . .
O2 C38 C40 111.8(5) . .
O2 C38 C39 112.4(4) . .
C40 C38 C39 116.9(6) . .
O2 C38 H38 104.8 . .
C40 C38 H38 104.8 . .
C39 C38 H38 104.8 . .
C34 C35 H35A 109.5 . .
C34 C35 H35B 109.5 . .
H35A C35 H35B 109.5 . .
C34 C35 H35C 109.5 . .
H35A C35 H35C 109.5 . .
H35B C35 H35C 109.5 . .
C52 C50 O6 115.4(6) . .
C52 C50 C51 125.4(8) . .
O6 C50 C51 113.6(5) . .
C52 C50 H50 97.9 . .
O6 C50 H50 97.9 . .
C51 C50 H50 97.9 . .
C53 C54 H54A 109.5 . .
C53 C54 H54B 109.5 . .
H54A C54 H54B 109.5 . .
C53 C54 H54C 109.5 . .
H54A C54 H54C 109.5 . .
H54B C54 H54C 109.5 . .
C53 C55 H55A 109.5 . .
C53 C55 H55B 109.5 . .
H55A C55 H55B 109.5 . .
C53 C55 H55C 109.5 . .
H55A C55 H55C 109.5 . .
H55B C55 H55C 109.5 . .
C43 C41 C42 125.3(6) . .
C43 C41 O3 117.3(6) . .
C42 C41 O3 116.3(6) . .
C43 C41 H41 93.5 . .
C42 C41 H41 93.5 . .
O3 C41 H41 93.5 . .
C30 C33 H33A 109.5 . .
C30 C33 H33B 109.5 . .
H33A C33 H33B 109.5 . .
C30 C33 H33C 109.5 . .
H33A C33 H33C 109.5 . .
H33B C33 H33C 109.5 . .
C41 C43 H43A 109.5 . .
C41 C43 H43B 109.5 . .
H43A C43 H43B 109.5 . .
C41 C43 H43C 109.5 . .
H43A C43 H43C 109.5 . .
H43B C43 H43C 109.5 . .
C41 C42 H42A 109.5 . .
C41 C42 H42B 109.5 . .
H42A C42 H42B 109.5 . .
C41 C42 H42C 109.5 . .
H42A C42 H42C 109.5 . .
H42B C42 H42C 109.5 . .
C30 C31 H31A 109.5 . .
C30 C31 H31B 109.5 . .
H31A C31 H31B 109.5 . .
C30 C31 H31C 109.5 . .
H31A C31 H31C 109.5 . .
H31B C31 H31C 109.5 . .
C50 C51 H51A 109.5 . .
C50 C51 H51B 109.5 . .
H51A C51 H51B 109.5 . .
C50 C51 H51C 109.5 . .
H51A C51 H51C 109.5 . .
H51B C51 H51C 109.5 . .
C50 C52 H52A 109.5 . .
C50 C52 H52B 109.5 . .
H52A C52 H52B 109.5 . .
C50 C52 H52C 109.5 . .
H52A C52 H52C 109.5 . .
H52B C52 H52C 109.5 . .
C30 C32 H32A 109.5 . .
C30 C32 H32B 109.5 . .
H32A C32 H32B 109.5 . .
C30 C32 H32C 109.5 . .
H32A C32 H32C 109.5 . .
H32B C32 H32C 109.5 . .
C38 C39 H39A 109.5 . .
C38 C39 H39B 109.5 . .
H39A C39 H39B 109.5 . .
C38 C39 H39C 109.5 . .
H39A C39 H39C 109.5 . .
H39B C39 H39C 109.5 . .
C38 C40 H40A 109.5 . .
C38 C40 H40B 109.5 . .
H40A C40 H40B 109.5 . .
C38 C40 H40C 109.5 . .
H40A C40 H40C 109.5 . .
H40B C40 H40C 109.5 . .
C11 C12 H12A 109.5 . .
C11 C12 H12B 109.5 . .
H12A C12 H12B 109.5 . .
C11 C12 H12C 109.5 . .
H12A C12 H12C 109.5 . .
H12B C12 H12C 109.5 . .
C11 C13 H13A 109.5 . .
C11 C13 H13B 109.5 . .
H13A C13 H13B 109.5 . .
C11 C13 H13C 109.5 . .
H13A C13 H13C 109.5 . .
H13B C13 H13C 109.5 . .
C11 C14 H14A 109.5 . .
C11 C14 H14B 109.5 . .
H14A C14 H14B 109.5 . .
C11 C14 H14C 109.5 . .
H14A C14 H14C 109.5 . .
H14B C14 H14C 109.5 . .
C56 C58 C57 130(6) 2_766 .
C56 C58 C59 57(3) 2_766 .
C57 C58 C59 164(5) . .
C56 C58 C56 91(6) 2_766 .
C57 C58 C56 47.5(13) . .
C59 C58 C56 146(6) . .
C58 C57 C56 85(3) . .
C58 C56 C59 75(3) 2_766 2_766
C58 C56 C57 128(6) 2_766 .
C59 C56 C57 137(6) 2_766 .
C58 C56 C58 89(6) 2_766 .
C59 C56 C58 161(5) 2_766 .
C57 C56 C58 47.5(13) . .
C56 C59 C58 48(3) 2_766 .

loop_
_geom_bond_atom_site_label_1
_geom_bond_atom_site_label_2
_geom_bond_distance
_geom_bond_site_symmetry_2
Zr1 O6 1.911(2) .
Zr1 O8 1.941(3) .
Zr1 O7 2.026(2) .
Zr1 O5 2.185(2) .
Zr1 O4 2.195(2) .
Zr1 N1 2.573(3) .
Zr1 Zr2 3.5480(5) .
Zr2 O3 1.915(3) .
Zr2 O2 1.937(3) .
Zr2 O1 2.015(2) .
Zr2 O5 2.173(2) .
Zr2 O4 2.204(2) .
Zr2 N2 2.625(3) .
O5 C44 1.451(4) .
O4 C47 1.434(5) .
O1 C29 1.348(4) .
N1 C22 1.473(4) .
N1 C15 1.476(5) .
N1 C16 1.517(5) .
O7 C1 1.338(4) .
O3 C41 1.383(6) .
O2 C38 1.403(5) .
O8 C53 1.408(5) .
N2 C22 1.471(4) .
N2 C23 1.494(4) .
N2 C21 1.496(5) .
C29 C24 1.401(5) .
C29 C28 1.402(5) .
C23 C24 1.502(5) .
C23 H23A 0.9700 .
C23 H23B 0.9700 .
C24 C25 1.380(5) .
C25 C26 1.376(5) .
C25 H25 0.9300 .
C28 C27 1.395(5) .
C28 C34 1.539(5) .
C26 C27 1.403(6) .
C26 C30 1.529(5) .
C27 H27 0.9300 .
C2 C3 1.391(5) .
C2 C1 1.416(5) .
C2 C7 1.530(6) .
C22 H22A 0.9700 .
C22 H22B 0.9700 .
C1 C6 1.401(5) .
C6 C5 1.390(5) .
C6 C15 1.499(5) .
C15 H15A 0.9700 .
C15 H15B 0.9700 .
C5 C4 1.375(6) .
C5 H5 0.9300 .
C4 C3 1.381(6) .
C4 C11 1.539(6) .
C3 H3 0.9300 .
C16 C21 1.423(6) .
C16 C17 1.441(6) .
C20 C21 1.426(6) .
C20 C19 1.473(6) .
C20 H20A 0.9700 .
C20 H20B 0.9700 .
C17 C18 1.489(7) .
C17 H17A 0.9700 .
C17 H17B 0.9700 .
C34 C37 1.502(7) .
C34 C35 1.526(7) .
C34 C36 1.529(7) .
C7 C8 1.506(6) .
C7 C9 1.530(6) .
C7 C10 1.539(6) .
C10 H10A 0.9600 .
C10 H10B 0.9600 .
C10 H10C 0.9600 .
O6 C50 1.410(6) .
C49 C47 1.441(6) .
C49 H49A 0.9600 .
C49 H49B 0.9600 .
C49 H49C 0.9600 .
C53 C54 1.450(7) .
C53 C55 1.464(9) .
C53 H53 0.9800 .
C19 C18 1.457(7) .
C19 H19A 0.9700 .
C19 H19B 0.9700 .
C44 C46 1.396(7) .
C44 C45 1.447(7) .
C44 H44 0.9800 .
C8 H8A 0.9600 .
C8 H8B 0.9600 .
C8 H8C 0.9600 .
C18 H18A 0.9700 .
C18 H18B 0.9700 .
C47 C48 1.435(7) .
C47 H47 0.9800 .
C30 C32 1.466(10) .
C30 C33 1.479(8) .
C30 C31 1.520(10) .
C45 H45A 0.9600 .
C45 H45B 0.9600 .
C45 H45C 0.9600 .
C37 H37A 0.9600 .
C37 H37B 0.9600 .
C37 H37C 0.9600 .
C11 C14 1.388(10) .
C11 C13 1.427(10) .
C11 C12 1.439(11) .
C36 H36A 0.9600 .
C36 H36B 0.9600 .
C36 H36C 0.9600 .
C48 H48A 0.9600 .
C48 H48B 0.9600 .
C48 H48C 0.9600 .
C9 H9A 0.9600 .
C9 H9B 0.9600 .
C9 H9C 0.9600 .
C46 H46A 0.9600 .
C46 H46B 0.9600 .
C46 H46C 0.9600 .
C38 C40 1.434(8) .
C38 C39 1.448(8) .
C38 H38 0.9800 .
C35 H35A 0.9600 .
C35 H35B 0.9600 .
C35 H35C 0.9600 .
C50 C52 1.310(10) .
C50 C51 1.422(9) .
C50 H50 0.9800 .
C54 H54A 0.9600 .
C54 H54B 0.9600 .
C54 H54C 0.9600 .
C55 H55A 0.9600 .
C55 H55B 0.9600 .
C55 H55C 0.9600 .
C41 C43 1.368(10) .
C41 C42 1.375(9) .
C41 H41 0.9800 .
C33 H33A 0.9600 .
C33 H33B 0.9600 .
C33 H33C 0.9600 .
C43 H43A 0.9600 .
C43 H43B 0.9600 .
C43 H43C 0.9600 .
C42 H42A 0.9600 .
C42 H42B 0.9600 .
C42 H42C 0.9600 .
C31 H31A 0.9600 .
C31 H31B 0.9600 .
C31 H31C 0.9600 .
C51 H51A 0.9600 .
C51 H51B 0.9600 .
C51 H51C 0.9600 .
C52 H52A 0.9600 .
C52 H52B 0.9600 .
C52 H52C 0.9600 .
C32 H32A 0.9600 .
C32 H32B 0.9600 .
C32 H32C 0.9600 .
C39 H39A 0.9600 .
C39 H39B 0.9600 .
C39 H39C 0.9600 .
C40 H40A 0.9600 .
C40 H40B 0.9600 .
C40 H40C 0.9600 .
C12 H12A 0.9600 .
C12 H12B 0.9600 .
C12 H12C 0.9600 .
C13 H13A 0.9600 .
C13 H13B 0.9600 .
C13 H13C 0.9600 .
C14 H14A 0.9600 .
C14 H14B 0.9600 .
C14 H14C 0.9600 .
C58 C56 1.14(6) 2_766
C58 C57 1.380(2) .
C58 C59 1.488(19) .
C58 C56 1.86(5) .
C57 C56 1.380(2) .
C56 C58 1.14(6) 2_766
C56 C59 1.29(5) 2_766
C59 C56 1.29(5) 2_766

loop_
_geom_torsion_atom_site_label_1
_geom_torsion_atom_site_label_2
_geom_torsion_atom_site_label_3
_geom_torsion_atom_site_label_4
_geom_torsion
_geom_torsion_site_symmetry_1
_geom_torsion_site_symmetry_4
O6 Zr1 Zr2 O3 1.46(12) . .
O8 Zr1 Zr2 O3 -112.52(14) . .
O7 Zr1 Zr2 O3 111.30(13) . .
O5 Zr1 Zr2 O3 -84.22(14) . .
O4 Zr1 Zr2 O3 82.66(13) . .
N1 Zr1 Zr2 O3 174.76(11) . .
O6 Zr1 Zr2 O2 115.20(14) . .
O8 Zr1 Zr2 O2 1.21(14) . .
O7 Zr1 Zr2 O2 -134.97(14) . .
O5 Zr1 Zr2 O2 29.52(15) . .
O4 Zr1 Zr2 O2 -163.61(14) . .
N1 Zr1 Zr2 O2 -71.51(12) . .
O6 Zr1 Zr2 O1 -108.01(13) . .
O8 Zr1 Zr2 O1 138.00(14) . .
O7 Zr1 Zr2 O1 1.82(13) . .
O5 Zr1 Zr2 O1 166.31(14) . .
O4 Zr1 Zr2 O1 -26.81(14) . .
N1 Zr1 Zr2 O1 65.29(11) . .
O6 Zr1 Zr2 O5 85.68(14) . .
O8 Zr1 Zr2 O5 -28.31(15) . .
O7 Zr1 Zr2 O5 -164.49(14) . .
O4 Zr1 Zr2 O5 166.88(14) . .
N1 Zr1 Zr2 O5 -101.02(12) . .
O6 Zr1 Zr2 O4 -81.20(13) . .
O8 Zr1 Zr2 O4 164.81(14) . .
O7 Zr1 Zr2 O4 28.64(13) . .
O5 Zr1 Zr2 O4 -166.88(14) . .
N1 Zr1 Zr2 O4 92.10(11) . .
O6 Zr1 Zr2 N2 -171.63(11) . .
O8 Zr1 Zr2 N2 74.38(12) . .
O7 Zr1 Zr2 N2 -61.79(11) . .
O5 Zr1 Zr2 N2 102.69(12) . .
O4 Zr1 Zr2 N2 -90.43(11) . .
N1 Zr1 Zr2 N2 1.67(9) . .
O3 Zr2 O5 C44 -55.1(3) . .
O2 Zr2 O5 C44 45.8(3) . .
O1 Zr2 O5 C44 168.7(3) . .
O4 Zr2 O5 C44 -149.9(3) . .
N2 Zr2 O5 C44 130.3(3) . .
Zr1 Zr2 O5 C44 -158.0(3) . .
O3 Zr2 O5 Zr1 102.85(13) . .
O2 Zr2 O5 Zr1 -156.20(12) . .
O1 Zr2 O5 Zr1 -33.3(3) . .
O4 Zr2 O5 Zr1 8.13(9) . .
N2 Zr2 O5 Zr1 -71.66(11) . .
O6 Zr1 O5 C44 53.1(3) . .
O8 Zr1 O5 C44 -47.3(3) . .
O7 Zr1 O5 C44 -165.8(3) . .
O4 Zr1 O5 C44 147.7(3) . .
N1 Zr1 O5 C44 -130.9(3) . .
Zr2 Zr1 O5 C44 155.8(4) . .
O6 Zr1 O5 Zr2 -102.73(13) . .
O8 Zr1 O5 Zr2 156.91(12) . .
O7 Zr1 O5 Zr2 38.4(3) . .
O4 Zr1 O5 Zr2 -8.17(9) . .
N1 Zr1 O5 Zr2 73.30(11) . .
O6 Zr1 O4 C47 -51.9(3) . .
O8 Zr1 O4 C47 166.7(3) . .
O7 Zr1 O4 C47 44.1(3) . .
O5 Zr1 O4 C47 -150.3(3) . .
N1 Zr1 O4 C47 121.4(3) . .
Zr2 Zr1 O4 C47 -158.3(3) . .
O6 Zr1 O4 Zr2 106.40(11) . .
O8 Zr1 O4 Zr2 -35.0(3) . .
O7 Zr1 O4 Zr2 -157.65(10) . .
O5 Zr1 O4 Zr2 7.98(8) . .
N1 Zr1 O4 Zr2 -80.28(10) . .
O3 Zr2 O4 C47 56.8(3) . .
O2 Zr2 O4 C47 -160.9(3) . .
O1 Zr2 O4 C47 -40.3(3) . .
O5 Zr2 O4 C47 152.9(3) . .
N2 Zr2 O4 C47 -117.7(3) . .
Zr1 Zr2 O4 C47 161.0(3) . .
O3 Zr2 O4 Zr1 -104.15(11) . .
O2 Zr2 O4 Zr1 38.1(3) . .
O1 Zr2 O4 Zr1 158.68(11) . .
O5 Zr2 O4 Zr1 -8.03(8) . .
N2 Zr2 O4 Zr1 81.31(10) . .
O3 Zr2 O1 C29 -149.9(4) . .
O2 Zr2 O1 C29 108.5(4) . .
O5 Zr2 O1 C29 -13.6(6) . .
O4 Zr2 O1 C29 -52.5(4) . .
N2 Zr2 O1 C29 25.6(4) . .
Zr1 Zr2 O1 C29 -37.0(4) . .
O6 Zr1 N1 C22 69.5(10) . .
O8 Zr1 N1 C22 -168.7(2) . .
O7 Zr1 N1 C22 92.5(2) . .
O5 Zr1 N1 C22 -76.0(2) . .
O4 Zr1 N1 C22 -4.3(2) . .
Zr2 Zr1 N1 C22 -41.22(19) . .
O6 Zr1 N1 C15 -52.5(10) . .
O8 Zr1 N1 C15 69.4(2) . .
O7 Zr1 N1 C15 -29.4(2) . .
O5 Zr1 N1 C15 162.1(2) . .
O4 Zr1 N1 C15 -126.3(2) . .
Zr2 Zr1 N1 C15 -163.2(2) . .
O6 Zr1 N1 C16 -175.7(9) . .
O8 Zr1 N1 C16 -53.9(2) . .
O7 Zr1 N1 C16 -152.6(2) . .
O5 Zr1 N1 C16 38.8(2) . .
O4 Zr1 N1 C16 110.5(2) . .
Zr2 Zr1 N1 C16 73.6(2) . .
O6 Zr1 O7 C1 162.2(4) . .
O8 Zr1 O7 C1 -97.2(4) . .
O5 Zr1 O7 C1 20.5(6) . .
O4 Zr1 O7 C1 64.1(4) . .
N1 Zr1 O7 C1 -15.1(4) . .
Zr2 Zr1 O7 C1 47.6(4) . .
O2 Zr2 O3 C41 39(2) . .
O1 Zr2 O3 C41 -60(2) . .
O5 Zr2 O3 C41 134(2) . .
O4 Zr2 O3 C41 -154(2) . .
N2 Zr2 O3 C41 -101(2) . .
Zr1 Zr2 O3 C41 170(2) . .
O3 Zr2 O2 C38 -43.2(10) . .
O1 Zr2 O2 C38 55.2(10) . .
O5 Zr2 O2 C38 -142.0(10) . .
O4 Zr2 O2 C38 174.9(9) . .
N2 Zr2 O2 C38 132.5(10) . .
Zr1 Zr2 O2 C38 -158.7(10) . .
O6 Zr1 O8 C53 55.7(9) . .
O7 Zr1 O8 C53 -40.9(9) . .
O5 Zr1 O8 C53 156.6(9) . .
O4 Zr1 O8 C53 -163.1(8) . .
N1 Zr1 O8 C53 -118.3(9) . .
Zr2 Zr1 O8 C53 172.6(8) . .
O3 Zr2 N2 C22 -54.2(10) . .
O2 Zr2 N2 C22 165.0(2) . .
O1 Zr2 N2 C22 -95.7(2) . .
O5 Zr2 N2 C22 71.6(2) . .
O4 Zr2 N2 C22 -0.1(2) . .
Zr1 Zr2 N2 C22 36.84(19) . .
O3 Zr2 N2 C23 66.5(10) . .
O2 Zr2 N2 C23 -74.3(2) . .
O1 Zr2 N2 C23 25.0(2) . .
O5 Zr2 N2 C23 -167.7(2) . .
O4 Zr2 N2 C23 120.6(2) . .
Zr1 Zr2 N2 C23 157.5(2) . .
O3 Zr2 N2 C21 -169.6(9) . .
O2 Zr2 N2 C21 49.5(3) . .
O1 Zr2 N2 C21 148.8(3) . .
O5 Zr2 N2 C21 -43.9(3) . .
O4 Zr2 N2 C21 -115.6(3) . .
Zr1 Zr2 N2 C21 -78.7(2) . .
Zr2 O1 C29 C24 -36.8(6) . .
Zr2 O1 C29 C28 145.0(3) . .
C22 N2 C23 C24 57.5(4) . .
C21 N2 C23 C24 165.6(3) . .
Zr2 N2 C23 C24 -65.4(3) . .
O1 C29 C24 C25 172.3(3) . .
C28 C29 C24 C25 -9.4(5) . .
O1 C29 C24 C23 -12.3(5) . .
C28 C29 C24 C23 165.9(3) . .
N2 C23 C24 C25 -117.8(4) . .
N2 C23 C24 C29 66.8(5) . .
C29 C24 C25 C26 2.2(6) . .
C23 C24 C25 C26 -173.2(4) . .
O1 C29 C28 C27 -171.6(3) . .
C24 C29 C28 C27 10.2(5) . .
O1 C29 C28 C34 10.6(6) . .
C24 C29 C28 C34 -167.5(4) . .
C24 C25 C26 C27 3.7(6) . .
C24 C25 C26 C30 -178.9(4) . .
C29 C28 C27 C26 -4.4(6) . .
C34 C28 C27 C26 173.4(4) . .
C25 C26 C27 C28 -2.5(6) . .
C30 C26 C27 C28 -179.9(4) . .
C23 N2 C22 N1 160.4(3) . .
C21 N2 C22 N1 45.5(3) . .
Zr2 N2 C22 N1 -80.9(2) . .
C15 N1 C22 N2 -155.7(3) . .
C16 N1 C22 N2 -34.6(3) . .
Zr1 N1 C22 N2 84.2(2) . .
Zr1 O7 C1 C6 26.5(6) . .
Zr1 O7 C1 C2 -156.6(3) . .
C3 C2 C1 O7 173.2(3) . .
C7 C2 C1 O7 -9.8(5) . .
C3 C2 C1 C6 -10.0(5) . .
C7 C2 C1 C6 167.0(3) . .
O7 C1 C6 C5 -173.3(3) . .
C2 C1 C6 C5 9.7(5) . .
O7 C1 C6 C15 12.8(5) . .
C2 C1 C6 C15 -164.2(3) . .
C22 N1 C15 C6 -56.8(4) . .
C16 N1 C15 C6 -172.0(3) . .
Zr1 N1 C15 C6 66.7(3) . .
C5 C6 C15 N1 122.0(4) . .
C1 C6 C15 N1 -64.1(5) . .
C1 C6 C5 C4 -2.6(6) . .
C15 C6 C5 C4 171.3(4) . .
C6 C5 C4 C3 -3.8(6) . .
C6 C5 C4 C11 176.6(4) . .
C5 C4 C3 C2 3.3(6) . .
C11 C4 C3 C2 -177.1(4) . .
C1 C2 C3 C4 3.6(6) . .
C7 C2 C3 C4 -173.4(4) . .
C22 N1 C16 C21 9.1(5) . .
C15 N1 C16 C21 128.5(4) . .
Zr1 N1 C16 C21 -111.8(4) . .
C22 N1 C16 C17 -137.5(5) . .
C15 N1 C16 C17 -18.1(7) . .
Zr1 N1 C16 C17 101.5(5) . .
C17 C16 C21 C20 -38.6(8) . .
N1 C16 C21 C20 172.4(5) . .
C17 C16 C21 N2 168.4(5) . .
N1 C16 C21 N2 19.4(5) . .
C19 C20 C21 C16 32.1(8) . .
C19 C20 C21 N2 179.2(5) . .
C22 N2 C21 C16 -40.2(5) . .
C23 N2 C21 C16 -155.2(4) . .
Zr2 N2 C21 C16 82.7(4) . .
C22 N2 C21 C20 169.1(5) . .
C23 N2 C21 C20 54.1(6) . .
Zr2 N2 C21 C20 -68.0(6) . .
C21 C16 C17 C18 34.7(8) . .
N1 C16 C17 C18 177.3(5) . .
C27 C28 C34 C37 114.0(5) . .
C29 C28 C34 C37 -68.3(6) . .
C27 C28 C34 C35 -7.2(6) . .
C29 C28 C34 C35 170.5(5) . .
C27 C28 C34 C36 -123.4(4) . .
C29 C28 C34 C36 54.3(5) . .
C3 C2 C7 C8 -118.7(4) . .
C1 C2 C7 C8 64.5(5) . .
C3 C2 C7 C9 120.4(4) . .
C1 C2 C7 C9 -56.4(5) . .
C3 C2 C7 C10 2.7(6) . .
C1 C2 C7 C10 -174.1(4) . .
O8 Zr1 O6 C50 -58(2) . .
O7 Zr1 O6 C50 40(2) . .
O5 Zr1 O6 C50 -152(2) . .
O4 Zr1 O6 C50 136(2) . .
N1 Zr1 O6 C50 63(3) . .
Zr2 Zr1 O6 C50 172(2) . .
Zr1 O8 C53 C54 -106.5(9) . .
Zr1 O8 C53 C55 20.3(12) . .
C21 C20 C19 C18 -26.6(8) . .
Zr2 O5 C44 C46 105.5(6) . .
Zr1 O5 C44 C46 -48.2(7) . .
Zr2 O5 C44 C45 -108.5(5) . .
Zr1 O5 C44 C45 97.9(5) . .
C20 C19 C18 C17 27.1(9) . .
C16 C17 C18 C19 -29.5(8) . .
Zr1 O4 C47 C48 62.7(6) . .
Zr2 O4 C47 C48 -93.5(6) . .
Zr1 O4 C47 C49 -85.6(6) . .
Zr2 O4 C47 C49 118.3(5) . .
C25 C26 C30 C32 -73.5(9) . .
C27 C26 C30 C32 103.8(8) . .
C25 C26 C30 C33 162.2(6) . .
C27 C26 C30 C33 -20.4(8) . .
C25 C26 C30 C31 45.6(8) . .
C27 C26 C30 C31 -137.0(7) . .
C5 C4 C11 C14 -53.2(11) . .
C3 C4 C11 C14 127.1(10) . .
C5 C4 C11 C13 67.1(9) . .
C3 C4 C11 C13 -112.6(9) . .
C5 C4 C11 C12 -175.2(10) . .
C3 C4 C11 C12 5.2(11) . .
Zr2 O2 C38 C40 71.8(12) . .
Zr2 O2 C38 C39 -62.0(13) . .
Zr1 O6 C50 C52 28(3) . .
Zr1 O6 C50 C51 -177.2(19) . .
Zr2 O3 C41 C43 -148.2(15) . .
Zr2 O3 C41 C42 21(3) . .
C56 C58 C57 C56 43(7) 2_766 .
C59 C58 C57 C56 152(18) . .
C58 C57 C56 C58 -41(7) . 2_766
C58 C57 C56 C59 -153(7) . 2_766
C56 C58 C56 C58 0.000(3) 2_766 2_766
C57 C58 C56 C58 149(5) . 2_766
C59 C58 C56 C58 -18(4) . 2_766
C56 C58 C56 C59 -36(15) 2_766 2_766
C57 C58 C56 C59 113(16) . 2_766
C59 C58 C56 C59 -53(16) . 2_766
C56 C58 C56 C57 -149(5) 2_766 .
C59 C58 C56 C57 -166(6) . .
C57 C58 C59 C56 -120(18) . 2_766
C56 C58 C59 C56 21(5) . 2_766
